data_4088820
loop_
_publ_author_name
'Lee, Heejun'
'Campbell, Michael G.'
'Hern\'andez S\'anchez, Ra\'ul'
'B\"orgel, Jonas'
'Raynaud, Jean'
'Parker, Sarah E.'
'Ritter, Tobias'

_publ_section_title
;
 Mechanistic Insight Into High-Spin Iron(I)-Catalyzed Butadiene
 Dimerization
;
_journal_issue 17
_journal_name_full Organometallics
_journal_page_first 2923
_journal_paper_doi 10.1021/acs.organomet.6b00474
_journal_volume 35
_journal_year 2016
_chemical_formula_sum 'C20 H24 Cl2 Fe N2'
_chemical_formula_weight 419.16
_space_group_IT_number 15
_space_group_name_Hall '-C 2yc'
_space_group_name_H-M_alt 'C 1 2/c 1'
_symmetry_cell_setting monoclinic
_symmetry_space_group_name_H-M 'C 1 2/c 1'
_atom_sites_solution_hydrogens geom
_atom_sites_solution_primary direct
_atom_sites_solution_secondary difmap
_audit_creation_method SHELXL-97
_cell_angle_alpha 90.00
_cell_angle_beta 109.6480(10)
_cell_angle_gamma 90.00
_cell_formula_units_Z 8
_cell_length_a 28.675(2)
_cell_length_b 14.4213(11)
_cell_length_c 14.2903(11)
_cell_measurement_reflns_used 9172
_cell_measurement_temperature 100(1)
_cell_measurement_theta_max 25.095
_cell_measurement_theta_min 2.66
_cell_volume 5565.4(7)
_computing_cell_refinement 'SAINT 7.46A (Bruker-AXS, 2009)'
_computing_data_collection 'APEX2 v2009.3.0 (Bruker-AXS, 2009)'
_computing_data_reduction 'SAINT 7.46A (Bruker-AXS, 2009)'
_computing_molecular_graphics 'Bruker SHELXTL'
_computing_publication_material 'Bruker SHELXTL'
_computing_structure_refinement 'SHELXL-97 (Sheldrick, 2008)'
_computing_structure_solution 'SHELXS-97 (Sheldrick, 2008)'
_diffrn_ambient_temperature 100(1)
_diffrn_measured_fraction_theta_full 0.998
_diffrn_measured_fraction_theta_max 0.998
_diffrn_measurement_device_type 'CCD area detector'
_diffrn_measurement_method 'phi and omega scans'
_diffrn_radiation_monochromator graphite
_diffrn_radiation_source 'fine-focus sealed tube'
_diffrn_radiation_type MoK\a
_diffrn_radiation_wavelength 0.71073
_diffrn_reflns_av_R_equivalents 0.0000
_diffrn_reflns_av_sigmaI/netI 0.0311
_diffrn_reflns_limit_h_max 32
_diffrn_reflns_limit_h_min -34
_diffrn_reflns_limit_k_max 17
_diffrn_reflns_limit_k_min 0
_diffrn_reflns_limit_l_max 17
_diffrn_reflns_limit_l_min 0
_diffrn_reflns_number 5301
_diffrn_reflns_theta_full 25.73
_diffrn_reflns_theta_max 25.73
_diffrn_reflns_theta_min 1.51
_exptl_absorpt_coefficient_mu 0.737
_exptl_absorpt_correction_T_max 0.8464
_exptl_absorpt_correction_T_min 0.5259
_exptl_absorpt_correction_type numerical
_exptl_absorpt_process_details 'SADABS (Sheldrick, 2009)'
_exptl_crystal_colour purple
_exptl_crystal_density_diffrn 1.001
_exptl_crystal_density_method 'not measured'
_exptl_crystal_description plate
_exptl_crystal_F_000 1744
_exptl_crystal_size_max 1.00
_exptl_crystal_size_mid 0.31
_exptl_crystal_size_min 0.23
_refine_diff_density_max 0.379
_refine_diff_density_min -0.352
_refine_diff_density_rms 0.085
_refine_ls_extinction_method none
_refine_ls_goodness_of_fit_ref 1.150
_refine_ls_hydrogen_treatment constr
_refine_ls_matrix_type full
_refine_ls_number_parameters 232
_refine_ls_number_reflns 5301
_refine_ls_number_restraints 0
_refine_ls_restrained_S_all 1.150
_refine_ls_R_factor_all 0.0619
_refine_ls_R_factor_gt 0.0466
_refine_ls_shift/su_max 0.001
_refine_ls_shift/su_mean 0.000
_refine_ls_structure_factor_coef Fsqd
_refine_ls_weighting_details 'calc w=1/[\s^2^(Fo^2^)+(0.0916P)^2^+8.3740P] where P=(Fo^2^+2Fc^2^)/3'
_refine_ls_weighting_scheme calc
_refine_ls_wR_factor_gt 0.1676
_refine_ls_wR_factor_ref 0.1737
_reflns_number_gt 3937
_reflns_number_total 5301
_reflns_threshold_expression >2sigma(I)
_cod_data_source_file om6b00474_si_002.cif
_cod_data_source_block Complex_1
_cod_original_cell_volume 5565.4(8)
_cod_original_sg_symbol_H-M C2/c
_cod_database_code 4088820

loop_
_symmetry_equiv_pos_as_xyz
'x, y, z'
'-x, y, -z+1/2'
'x+1/2, y+1/2, z'
'-x+1/2, y+1/2, -z+1/2'
'-x, -y, -z'
'x, -y, z-1/2'
'-x+1/2, -y+1/2, -z'
'x+1/2, -y+1/2, z-1/2'

loop_
_atom_site_label
_atom_site_type_symbol
_atom_site_fract_x
_atom_site_fract_y
_atom_site_fract_z
_atom_site_U_iso_or_equiv
_atom_site_adp_type
_atom_site_occupancy
_atom_site_symmetry_multiplicity
_atom_site_calc_flag
_atom_site_refinement_flags
Fe47 Fe 0.79003(2) 0.40700(3) 0.79071(4) 0.03314(19) Uani 1 1 d .
Cl46 Cl 0.78285(4) 0.38518(6) 0.94007(7) 0.0463(3) Uani 1 1 d .
Cl45 Cl 0.81823(4) 0.28804(6) 0.72465(7) 0.0485(3) Uani 1 1 d .
N44 N 0.81957(10) 0.53874(18) 0.78049(19) 0.0282(6) Uani 1 1 d .
N43 N 0.73045(11) 0.47810(19) 0.6859(2) 0.0357(7) Uani 1 1 d .
C1DA C 0.79071(13) 0.5977(2) 0.7224(2) 0.0290(7) Uani 1 1 d .
C2DA C 0.73949(13) 0.5618(2) 0.6650(3) 0.0331(8) Uani 1 1 d .
C49 C 0.87679(15) 0.6043(2) 0.9338(3) 0.0404(9) Uani 1 1 d .
C48 C 0.68255(14) 0.4389(2) 0.6359(3) 0.0411(9) Uani 1 1 d .
C51 C 0.86946(13) 0.5648(2) 0.8408(2) 0.0327(8) Uani 1 1 d .
C5CA C 0.67480(16) 0.3921(2) 0.5453(3) 0.0458(10) Uani 1 1 d .
C31 C 0.70388(14) 0.6234(2) 0.5925(3) 0.0399(9) Uani 1 1 d .
H31A H 0.6943 0.6741 0.6280 0.060 Uiso 1 1 calc R
H31B H 0.6744 0.5878 0.5551 0.060 Uiso 1 1 calc R
H31C H 0.7194 0.6491 0.5466 0.060 Uiso 1 1 calc R
C7CA C 0.83430(18) 0.6267(3) 0.9678(3) 0.0529(11) Uani 1 1 d .
H7CA H 0.8155 0.5701 0.9682 0.079 Uiso 1 1 calc R
H7CB H 0.8127 0.6721 0.9225 0.079 Uiso 1 1 calc R
H7CC H 0.8468 0.6527 1.0350 0.079 Uiso 1 1 calc R
C35 C 0.90772(14) 0.5447(3) 0.8048(3) 0.0447(9) Uani 1 1 d .
C25 C 0.80338(14) 0.6953(2) 0.7084(3) 0.0431(9) Uani 1 1 d .
H25A H 0.8020 0.7044 0.6395 0.065 Uiso 1 1 calc R
H25B H 0.8369 0.7091 0.7535 0.065 Uiso 1 1 calc R
H25C H 0.7796 0.7369 0.7228 0.065 Uiso 1 1 calc R
C3CA C 0.92514(19) 0.6229(3) 0.9925(3) 0.0588(13) Uani 1 1 d .
H3CA H 0.9314 0.6488 1.0567 0.071 Uiso 1 1 calc R
C4CA C 0.71564(18) 0.3832(3) 0.5025(3) 0.0534(11) Uani 1 1 d .
H4CA H 0.7457 0.3607 0.5539 0.080 Uiso 1 1 calc R
H4CB H 0.7222 0.4439 0.4787 0.080 Uiso 1 1 calc R
H4CC H 0.7058 0.3393 0.4470 0.080 Uiso 1 1 calc R
C38 C 0.89679(17) 0.5023(3) 0.7025(3) 0.0567(12) Uani 1 1 d .
H38A H 0.8717 0.5396 0.6533 0.085 Uiso 1 1 calc R
H38B H 0.8844 0.4390 0.7025 0.085 Uiso 1 1 calc R
H38C H 0.9272 0.5010 0.6855 0.085 Uiso 1 1 calc R
C8CA C 0.5917(2) 0.3613(4) 0.5380(5) 0.0787(17) Uani 1 1 d .
H8CA H 0.5601 0.3354 0.5037 0.094 Uiso 1 1 calc R
C24 C 0.64579(16) 0.4473(3) 0.6798(4) 0.0581(11) Uani 1 1 d .
C1CA C 0.9641(2) 0.6050(4) 0.9608(4) 0.0790(18) Uani 1 1 d .
H1CA H 0.9968 0.6192 1.0025 0.095 Uiso 1 1 calc R
C6CA C 0.95603(18) 0.5656(4) 0.8667(4) 0.0740(16) Uani 1 1 d .
H6CA H 0.9833 0.5530 0.8451 0.089 Uiso 1 1 calc R
C0DA C 0.60008(18) 0.4074(4) 0.6306(5) 0.0732(15) Uani 1 1 d .
H0DA H 0.5744 0.4106 0.6586 0.088 Uiso 1 1 calc R
C40 C 0.65633(19) 0.4988(5) 0.7758(4) 0.0863(19) Uani 1 1 d .
H40A H 0.6610 0.5647 0.7651 0.129 Uiso 1 1 calc R
H40B H 0.6864 0.4739 0.8250 0.129 Uiso 1 1 calc R
H40C H 0.6284 0.4913 0.8002 0.129 Uiso 1 1 calc R
C0AA C 0.6289(2) 0.3543(3) 0.4981(4) 0.0626(13) Uani 1 1 d .
H0AA H 0.6228 0.3228 0.4368 0.075 Uiso 1 1 calc R

loop_
_atom_site_aniso_label
_atom_site_aniso_U_11
_atom_site_aniso_U_22
_atom_site_aniso_U_33
_atom_site_aniso_U_23
_atom_site_aniso_U_13
_atom_site_aniso_U_12
Fe47 0.0508(4) 0.0205(3) 0.0334(3) -0.00098(19) 0.0211(2) -0.0012(2)
Cl46 0.0785(7) 0.0297(5) 0.0432(5) -0.0040(4) 0.0370(5) -0.0089(4)
Cl45 0.0851(8) 0.0302(5) 0.0406(5) 0.0017(4) 0.0349(5) 0.0112(5)
N44 0.0382(16) 0.0226(14) 0.0278(14) -0.0023(11) 0.0163(12) 0.0009(12)
N43 0.0429(18) 0.0249(15) 0.0418(17) -0.0099(12) 0.0177(14) -0.0046(13)
C1DA 0.0362(19) 0.0210(16) 0.0345(17) -0.0021(13) 0.0179(15) 0.0061(14)
C2DA 0.041(2) 0.0236(17) 0.0379(18) -0.0081(14) 0.0180(16) 0.0019(15)
C49 0.062(3) 0.0229(18) 0.0329(19) 0.0020(14) 0.0110(18) -0.0046(16)
C48 0.048(2) 0.0250(18) 0.048(2) -0.0029(16) 0.0129(18) -0.0049(16)
C51 0.044(2) 0.0213(16) 0.0316(17) 0.0008(13) 0.0115(15) 0.0011(14)
C5CA 0.064(3) 0.0177(17) 0.048(2) -0.0025(15) 0.009(2) -0.0017(17)
C31 0.037(2) 0.0267(18) 0.053(2) -0.0059(16) 0.0118(17) 0.0029(15)
C7CA 0.092(3) 0.036(2) 0.043(2) -0.0128(17) 0.039(2) -0.019(2)
C35 0.038(2) 0.037(2) 0.057(2) -0.0063(18) 0.0138(18) 0.0055(17)
C25 0.043(2) 0.0216(18) 0.059(2) 0.0037(16) 0.0094(18) 0.0006(15)
C3CA 0.078(3) 0.038(2) 0.042(2) -0.0020(18) -0.003(2) 0.007(2)
C4CA 0.091(3) 0.031(2) 0.038(2) -0.0037(16) 0.022(2) 0.001(2)
C38 0.057(3) 0.059(3) 0.069(3) -0.024(2) 0.040(2) -0.007(2)
C8CA 0.060(3) 0.047(3) 0.098(4) -0.003(3) -0.015(3) -0.017(2)
C24 0.045(3) 0.061(3) 0.069(3) -0.011(2) 0.020(2) -0.008(2)
C1CA 0.053(3) 0.060(3) 0.088(4) -0.019(3) -0.023(3) 0.013(2)
C6CA 0.043(3) 0.072(3) 0.096(4) -0.027(3) 0.009(3) 0.010(2)
C0DA 0.044(3) 0.069(3) 0.104(4) 0.000(3) 0.021(3) -0.011(2)
C40 0.049(3) 0.143(6) 0.076(4) -0.030(4) 0.033(3) 0.001(3)
C0AA 0.073(3) 0.028(2) 0.067(3) -0.007(2) -0.003(3) -0.002(2)

loop_
_atom_type_symbol
_atom_type_description
_atom_type_scat_dispersion_real
_atom_type_scat_dispersion_imag
_atom_type_scat_source
C C 0.0033 0.0016 'International Tables Vol C Tables 4.2.6.8 and 6.1.1.4'
H H 0.0000 0.0000 'International Tables Vol C Tables 4.2.6.8 and 6.1.1.4'
Cl Cl 0.1484 0.1585 'International Tables Vol C Tables 4.2.6.8 and 6.1.1.4'
Fe Fe 0.3463 0.8444 'International Tables Vol C Tables 4.2.6.8 and 6.1.1.4'
N N 0.0061 0.0033 'International Tables Vol C Tables 4.2.6.8 and 6.1.1.4'

loop_
_geom_angle_atom_site_label_1
_geom_angle_atom_site_label_2
_geom_angle_atom_site_label_3
_geom_angle
N44 Fe47 N43 76.23(11)
N44 Fe47 Cl46 111.21(7)
N43 Fe47 Cl46 115.59(8)
N44 Fe47 Cl45 116.87(8)
N43 Fe47 Cl45 113.12(8)
Cl46 Fe47 Cl45 117.24(4)
C1DA N44 C51 120.5(3)
C1DA N44 Fe47 117.2(2)
C51 N44 Fe47 122.2(2)
C2DA N43 C48 119.1(3)
C2DA N43 Fe47 116.0(2)
C48 N43 Fe47 124.8(2)
N44 C1DA C25 125.7(3)
N44 C1DA C2DA 115.0(3)
C25 C1DA C2DA 119.2(3)
N43 C2DA C31 125.3(3)
N43 C2DA C1DA 115.4(3)
C31 C2DA C1DA 119.3(3)
C3CA C49 C51 117.1(4)
C3CA C49 C7CA 121.5(4)
C51 C49 C7CA 121.4(4)
C24 C48 C5CA 122.9(4)
C24 C48 N43 118.8(3)
C5CA C48 N43 118.3(4)
C35 C51 C49 123.6(4)
C35 C51 N44 118.0(3)
C49 C51 N44 118.4(3)
C0AA C5CA C48 118.0(4)
C0AA C5CA C4CA 121.2(4)
C48 C5CA C4CA 120.8(4)
C51 C35 C6CA 117.1(4)
C51 C35 C38 120.5(3)
C6CA C35 C38 122.3(4)
C1CA C3CA C49 121.8(4)
C0AA C8CA C0DA 120.4(4)
C0DA C24 C48 117.5(4)
C0DA C24 C40 122.4(5)
C48 C24 C40 120.2(4)
C3CA C1CA C6CA 120.4(4)
C35 C6CA C1CA 120.0(5)
C24 C0DA C8CA 120.0(5)
C8CA C0AA C5CA 121.2(5)

loop_
_geom_bond_atom_site_label_1
_geom_bond_atom_site_label_2
_geom_bond_distance
Fe47 N44 2.105(3)
Fe47 N43 2.120(3)
Fe47 Cl46 2.2345(10)
Fe47 Cl45 2.2366(10)
N44 C1DA 1.279(4)
N44 C51 1.450(4)
N43 C2DA 1.291(5)
N43 C48 1.434(5)
C1DA C25 1.484(5)
C1DA C2DA 1.513(5)
C2DA C31 1.481(5)
C49 C3CA 1.384(6)
C49 C51 1.395(5)
C49 C7CA 1.491(6)
C48 C24 1.402(6)
C48 C5CA 1.410(5)
C51 C35 1.390(5)
C5CA C0AA 1.374(6)
C5CA C4CA 1.497(6)
C35 C6CA 1.403(6)
C35 C38 1.517(6)
C3CA C1CA 1.363(8)
C8CA C0AA 1.373(8)
C8CA C0DA 1.427(8)
C24 C0DA 1.387(6)
C24 C40 1.498(7)
C1CA C6CA 1.405(8)
